data_4347195
loop_
_publ_author_name
'Neudeck, Sven'
'Maji, Somnath'
'L\'opez, Isidoro'
'Dechert, Sebastian'
'Benet-Buchholz, Jordi'
'Llobet, Antoni'
'Meyer, Franc'

_publ_section_title
;
 Establishing the Family of Diruthenium Water Oxidation Catalysts Based on
 the Bis(bipyridyl)pyrazolate Ligand System.
;
_journal_issue 5
_journal_name_full 'Inorganic chemistry'
_journal_page_first 2508
_journal_page_last 2521
_journal_paper_doi 10.1021/acs.inorgchem.5b02869
_journal_volume 55
_journal_year 2016
_chemical_formula_sum 'C43 H38 Cl F12 N10 O1.5 P2 Ru2'
_chemical_formula_weight 1246.36
_space_group_IT_number 15
_space_group_name_Hall '-C 2yc'
_space_group_name_H-M_alt 'C 1 2/c 1'
_symmetry_cell_setting monoclinic
_symmetry_space_group_name_H-M 'C 1 2/c 1'
_atom_sites_solution_hydrogens geom
_atom_sites_solution_primary direct
_atom_sites_solution_secondary difmap
_audit_creation_method SHELXL-97
_cell_angle_alpha 90.00
_cell_angle_beta 115.005(2)
_cell_angle_gamma 90.00
_cell_formula_units_Z 8
_cell_length_a 23.0373(9)
_cell_length_b 17.3666(7)
_cell_length_c 25.5724(10)
_cell_measurement_reflns_used 9921
_cell_measurement_temperature 100(2)
_cell_measurement_theta_max 26.18
_cell_measurement_theta_min 2.50
_cell_volume 9272.1(7)
_computing_cell_refinement 'Bruker APEX2 v2011.4-0'
_computing_data_collection 'Bruker APEX2 v2011.4-0'
_computing_data_reduction 'Bruker SAINT V7.60A'
_computing_molecular_graphics 'Bruker SHELXTL'
_computing_publication_material 'Bruker SHELXTL'
_computing_structure_refinement 'SHELXL-97 (Sheldrick, 2008)'
_computing_structure_solution 'SHELXS-97 (Sheldrick, 2008)'
_diffrn_ambient_temperature 100(2)
_diffrn_detector_area_resol_mean 512
_diffrn_detector_type '4K CCD area detector APEX II'
_diffrn_measured_fraction_theta_full 0.995
_diffrn_measured_fraction_theta_max 0.995
_diffrn_measurement_device_type 'Kappa 4-axis goniometer bruker-nonius'
_diffrn_measurement_method
;
 Fullsphere data collection, phi and omega scans
;
_diffrn_measurement_specimen_support 'magnetic support whith MicroMount'
_diffrn_radiation_monochromator 'Multilayer Montel 200 mirrors'
_diffrn_radiation_type MoK\a
_diffrn_radiation_wavelength 0.71073
_diffrn_reflns_av_R_equivalents 0.0472
_diffrn_reflns_av_sigmaI/netI 0.0274
_diffrn_reflns_limit_h_max 28
_diffrn_reflns_limit_h_min -28
_diffrn_reflns_limit_k_max 21
_diffrn_reflns_limit_k_min -21
_diffrn_reflns_limit_l_max 31
_diffrn_reflns_limit_l_min -31
_diffrn_reflns_number 71214
_diffrn_reflns_theta_full 26.26
_diffrn_reflns_theta_max 26.26
_diffrn_reflns_theta_min 1.53
_diffrn_source 'rotating anode X-ray tube'
_diffrn_source_current 70
_diffrn_source_power 50
_diffrn_source_size '3 mm x 0.3 mm fine focus'
_diffrn_source_type 'Bruker-Nonius FR 591'
_exptl_absorpt_coefficient_mu 0.877
_exptl_absorpt_correction_T_max 0.9575
_exptl_absorpt_correction_T_min 0.8798
_exptl_absorpt_correction_type empirical
_exptl_absorpt_process_details
; 
 SADABS Version 2008/1 Bruker-Nonius
 Blessing, Acta Cryst. (1995) A51 33-38
;
_exptl_crystal_colour black
_exptl_crystal_density_diffrn 1.786
_exptl_crystal_density_method 'not measured'
_exptl_crystal_description block
_exptl_crystal_F_000 4968
_exptl_crystal_size_max 0.15
_exptl_crystal_size_mid 0.10
_exptl_crystal_size_min 0.05
_refine_diff_density_max 2.860
_refine_diff_density_min -1.309
_refine_diff_density_rms 0.130
_refine_ls_extinction_method none
_refine_ls_goodness_of_fit_ref 1.073
_refine_ls_hydrogen_treatment noref
_refine_ls_matrix_type full
_refine_ls_number_parameters 788
_refine_ls_number_reflns 9321
_refine_ls_number_restraints 215
_refine_ls_restrained_S_all 1.116
_refine_ls_R_factor_all 0.0834
_refine_ls_R_factor_gt 0.0606
_refine_ls_shift/su_max 0.000
_refine_ls_shift/su_mean 0.000
_refine_ls_structure_factor_coef Fsqd
_refine_ls_weighting_details 'calc w=1/[\s^2^(Fo^2^)+(0.0769P)^2^+101.2525P] where P=(Fo^2^+2Fc^2^)/3'
_refine_ls_weighting_scheme calc
_refine_ls_wR_factor_gt 0.1536
_refine_ls_wR_factor_ref 0.1798
_reflns_number_gt 7246
_reflns_number_total 9321
_reflns_threshold_expression >2sigma(I)
_cod_data_source_file ic5b02869_si_002.cif
_cod_data_source_block npycl1_0m
_cod_depositor_comments
;
The following automatic conversions were performed:

data name '_diffrn_measurement_specimen_suppport' was replaced with
'_diffrn_measurement_specimen_support' as specified in the
replacement file
'/home/saulius/struct/COD-crude-data/automatic-downloads/DataCite-retrospective/ACS/depositions/lib/lists/replacement-tags.lst'.

Automatic conversion script
Id: cif_correct_tags 6909 2019-04-08 15:41:33Z antanas 

The following automatic conversions were performed:

data item '_symmetry_cell_setting' value 'Monoclinic' was changed to
'monoclinic' in accordance with the
/home/saulius/struct/COD-crude-data/automatic-downloads/DataCite-retrospective/ACS/depositions/lib/dictionaries/cif_core.dic
dictionary named 'cif_core.dic' version 2.4.2 last updated on
2011-04-26.

Automatic conversion script
Id: cif_fix_values 6909 2019-04-08 15:41:33Z antanas 
;
_cod_original_cell_volume 9272.0(6)
_cod_original_sg_symbol_H-M C2/c
_cod_original_formula_sum 'C43 H38 Cl F12 N10 O1.50 P2 Ru2'
_cod_database_code 4347195

loop_
_symmetry_equiv_pos_as_xyz
'x, y, z'
'-x, y, -z+1/2'
'x+1/2, y+1/2, z'
'-x+1/2, y+1/2, -z+1/2'
'-x, -y, -z'
'x, -y, z-1/2'
'-x+1/2, -y+1/2, -z'
'x+1/2, -y+1/2, z-1/2'

loop_
_atom_site_label
_atom_site_type_symbol
_atom_site_fract_x
_atom_site_fract_y
_atom_site_fract_z
_atom_site_U_iso_or_equiv
_atom_site_adp_type
_atom_site_occupancy
_atom_site_symmetry_multiplicity
_atom_site_calc_flag
_atom_site_refinement_flags
_atom_site_disorder_assembly
_atom_site_disorder_group
C1 C 0.0453(3) 0.1791(4) -0.0852(3) 0.0440(14) Uani 1 1 d . . .
H1 H 0.0422 0.2336 -0.0887 0.053 Uiso 1 1 calc R . .
N1 N 0.0653(2) 0.1479(3) -0.0322(2) 0.0404(11) Uani 1 1 d . E .
Ru1 Ru 0.09677(2) 0.20368(3) 0.04609(2) 0.03833(16) Uani 1 1 d . . .
C2 C 0.0292(3) 0.1361(5) -0.1345(3) 0.0509(16) Uani 1 1 d . . .
H2 H 0.0163 0.1603 -0.1710 0.061 Uiso 1 1 calc R . .
N2 N 0.1039(2) 0.0963(3) 0.0716(2) 0.0341(10) Uani 1 1 d . E .
Ru2 Ru 0.15806(2) 0.39332(3) 0.18547(2) 0.04133(16) Uani 1 1 d . . .
C3 C 0.0323(4) 0.0567(5) -0.1297(3) 0.0544(18) Uani 1 1 d . . .
H3 H 0.0218 0.0257 -0.1631 0.065 Uiso 1 1 calc R . .
N3 N 0.1331(2) 0.2177(3) 0.1361(2) 0.0385(11) Uani 1 1 d . E .
C4 C 0.0508(3) 0.0229(4) -0.0763(3) 0.0468(15) Uani 1 1 d . E .
H4 H 0.0523 -0.0316 -0.0727 0.056 Uiso 1 1 calc R . .
N4 N 0.1490(2) 0.2738(3) 0.1767(2) 0.0414(12) Uani 1 1 d . E .
C5 C 0.0672(3) 0.0693(4) -0.0276(3) 0.0394(13) Uani 1 1 d . . .
N5 N 0.1804(2) 0.3630(3) 0.2652(2) 0.0412(12) Uani 1 1 d . E .
C6 C 0.0888(3) 0.0384(4) 0.0314(3) 0.0379(13) Uani 1 1 d . E .
N6 N 0.1736(3) 0.5004(4) 0.2231(3) 0.0504(14) Uani 1 1 d . E .
C7 C 0.0942(3) -0.0372(4) 0.0474(3) 0.0440(14) Uani 1 1 d . . .
H7 H 0.0834 -0.0769 0.0193 0.053 Uiso 1 1 calc R E .
N7 N 0.1926(3) 0.2028(3) 0.0567(2) 0.0443(13) Uani 1 1 d . E .
C8 C 0.1158(3) -0.0551(4) 0.1058(3) 0.0464(15) Uani 1 1 d . E .
H8 H 0.1201 -0.1074 0.1178 0.056 Uiso 1 1 calc R . .
N8 N 0.0014(2) 0.2124(3) 0.0364(2) 0.0384(11) Uani 1 1 d . E .
C9 C 0.1310(3) 0.0029(4) 0.1462(3) 0.0438(14) Uani 1 1 d . . .
H9 H 0.1453 -0.0093 0.1860 0.053 Uiso 1 1 calc R E .
N9 N 0.2556(2) 0.3916(3) 0.20207(19) 0.0344(10) Uani 1 1 d . F .
C10 C 0.1253(3) 0.0791(4) 0.1285(3) 0.0386(13) Uani 1 1 d . E .
N10 N 0.0598(3) 0.4032(4) 0.1643(3) 0.0520(14) Uani 1 1 d . A .
C11 C 0.1397(3) 0.1487(4) 0.1634(3) 0.0401(14) Uani 1 1 d . . .
C12 C 0.1598(3) 0.1591(4) 0.2229(3) 0.0404(14) Uani 1 1 d . E .
H12 H 0.1683 0.1210 0.2519 0.048 Uiso 1 1 calc R . .
C13 C 0.1641(3) 0.2381(4) 0.2290(3) 0.0420(14) Uani 1 1 d . . .
C14 C 0.1823(3) 0.2885(4) 0.2796(3) 0.0431(15) Uani 1 1 d . E .
C15 C 0.2007(3) 0.2649(5) 0.3364(3) 0.0521(17) Uani 1 1 d . . .
H15 H 0.2004 0.2122 0.3463 0.063 Uiso 1 1 calc R E .
C16 C 0.2198(3) 0.3244(6) 0.3787(3) 0.060(2) Uani 1 1 d . E .
H16 H 0.2338 0.3114 0.4182 0.072 Uiso 1 1 calc R . .
C17 C 0.2184(4) 0.4003(5) 0.3630(3) 0.058(2) Uani 1 1 d . . .
H17 H 0.2317 0.4393 0.3917 0.070 Uiso 1 1 calc R E .
C18 C 0.1978(3) 0.4200(4) 0.3058(3) 0.0466(16) Uani 1 1 d . E .
C19 C 0.1917(3) 0.4969(4) 0.2814(3) 0.0518(17) Uani 1 1 d . . .
C20 C 0.2013(4) 0.5657(5) 0.3129(4) 0.068(2) Uani 1 1 d . E .
H20 H 0.2139 0.5640 0.3534 0.081 Uiso 1 1 calc R . .
C21 C 0.1925(4) 0.6354(5) 0.2851(5) 0.078(3) Uani 1 1 d . . .
H21 H 0.1983 0.6819 0.3062 0.093 Uiso 1 1 calc R E .
C22 C 0.1753(4) 0.6376(5) 0.2274(5) 0.075(3) Uani 1 1 d . E .
H22 H 0.1695 0.6855 0.2078 0.090 Uiso 1 1 calc R . .
C23 C 0.1665(3) 0.5692(4) 0.1977(4) 0.0582(19) Uani 1 1 d . . .
H23 H 0.1548 0.5710 0.1573 0.070 Uiso 1 1 calc RD E .
C24 C 0.2171(3) 0.1461(4) 0.0371(3) 0.0490(16) Uani 1 1 d . . .
H24 H 0.1903 0.1043 0.0171 0.059 Uiso 1 1 calc R E .
C25 C 0.2800(3) 0.1464(5) 0.0451(3) 0.0558(18) Uani 1 1 d . E .
H25 H 0.2964 0.1055 0.0305 0.067 Uiso 1 1 calc R . .
C26 C 0.3190(4) 0.2070(6) 0.0746(3) 0.067(2) Uani 1 1 d . . .
H26 H 0.3630 0.2078 0.0817 0.081 Uiso 1 1 calc R E .
C27 C 0.2927(4) 0.2665(5) 0.0936(3) 0.063(2) Uani 1 1 d . E .
H27 H 0.3181 0.3096 0.1130 0.076 Uiso 1 1 calc R . .
C28 C 0.2296(4) 0.2626(5) 0.0839(3) 0.0540(18) Uani 1 1 d . . .
H28 H 0.2116 0.3035 0.0970 0.065 Uiso 1 1 calc R E .
C29 C -0.0156(3) 0.1900(3) 0.0775(3) 0.0396(13) Uani 1 1 d . . .
H29 H 0.0163 0.1691 0.1120 0.048 Uiso 1 1 calc R E .
C30 C -0.0776(3) 0.1956(4) 0.0723(3) 0.0461(15) Uani 1 1 d . E .
H30 H -0.0879 0.1785 0.1026 0.055 Uiso 1 1 calc R . .
C31 C -0.1244(4) 0.2264(5) 0.0227(3) 0.0587(19) Uani 1 1 d . . .
H31 H -0.1673 0.2310 0.0184 0.070 Uiso 1 1 calc R E .
C32 C -0.1079(4) 0.2502(5) -0.0206(4) 0.064(2) Uani 1 1 d . E .
H32 H -0.1390 0.2718 -0.0553 0.076 Uiso 1 1 calc R . .
C33 C -0.0446(4) 0.2419(4) -0.0123(3) 0.0536(17) Uani 1 1 d . . .
H33 H -0.0331 0.2578 -0.0422 0.064 Uiso 1 1 calc R E .
C34 C 0.2953(3) 0.3404(3) 0.2351(3) 0.0386(13) Uani 1 1 d . . .
H34 H 0.2786 0.3003 0.2500 0.046 Uiso 1 1 calc R F .
C35 C 0.3613(3) 0.3407(4) 0.2502(3) 0.0417(14) Uani 1 1 d . F .
H35 H 0.3885 0.3017 0.2741 0.050 Uiso 1 1 calc R . .
C36 C 0.3856(3) 0.4003(4) 0.2287(3) 0.0402(13) Uani 1 1 d . . .
H36 H 0.4300 0.4033 0.2378 0.048 Uiso 1 1 calc R F .
C37 C 0.3435(3) 0.4548(4) 0.1941(3) 0.0427(14) Uani 1 1 d . F .
H37 H 0.3586 0.4960 0.1788 0.051 Uiso 1 1 calc R . .
C38 C 0.2794(3) 0.4491(4) 0.1815(3) 0.0429(14) Uani 1 1 d . . .
H38 H 0.2509 0.4871 0.1576 0.051 Uiso 1 1 calc R F .
C39' C 0.0287(6) 0.3503(10) 0.1814(6) 0.069(4) Uani 0.586(10) 1 d P A 2
H39' H 0.0511 0.3071 0.2034 0.083 Uiso 0.586(10) 1 calc PR A 2
C39 C 0.0389(8) 0.4414(11) 0.2007(8) 0.055(5) Uani 0.414(10) 1 d P A 1
H39 H 0.0692 0.4576 0.2376 0.066 Uiso 0.414(10) 1 calc PR A 1
C40' C -0.0368(7) 0.3593(12) 0.1668(7) 0.083(5) Uani 0.586(10) 1 d P A 2
H40' H -0.0595 0.3237 0.1793 0.099 Uiso 0.586(10) 1 calc PR A 2
C40 C -0.0245(8) 0.4561(11) 0.1843(9) 0.059(5) Uani 0.414(10) 1 d P A 1
H40 H -0.0384 0.4853 0.2083 0.070 Uiso 0.414(10) 1 calc PR A 1
C41 C -0.0691(4) 0.4269(7) 0.1308(4) 0.085(3) Uani 1 1 d . . .
H41A H -0.1126 0.4388 0.1233 0.102 Uiso 1 1 d R A .
C42' C -0.0388(8) 0.4709(14) 0.1118(10) 0.104(7) Uani 0.586(10) 1 d P A 2
H42' H -0.0608 0.5112 0.0858 0.124 Uiso 0.586(10) 1 calc PR A 2
C42 C -0.0454(8) 0.3948(13) 0.0959(9) 0.068(6) Uani 0.414(10) 1 d P A 1
H42 H -0.0737 0.3803 0.0577 0.081 Uiso 0.414(10) 1 calc PR A 1
C43' C 0.0266(7) 0.4608(13) 0.1286(8) 0.096(6) Uani 0.586(10) 1 d P A 2
H43' H 0.0487 0.4955 0.1146 0.116 Uiso 0.586(10) 1 calc PR A 2
C43 C 0.0190(7) 0.3830(10) 0.1149(8) 0.051(4) Uani 0.414(10) 1 d P A 1
H43 H 0.0338 0.3585 0.0896 0.062 Uiso 0.414(10) 1 calc PR A 1
P1A P 0.25165(10) 0.57179(13) 0.04107(8) 0.0559(5) Uani 1 1 d . . .
F1A F 0.2579(2) 0.4828(3) 0.05736(19) 0.0707(12) Uani 1 1 d U . .
F2A F 0.2454(3) 0.6611(3) 0.0250(2) 0.0818(14) Uani 1 1 d U . .
F3A F 0.3171(2) 0.5882(3) 0.0946(2) 0.0727(13) Uani 1 1 d U . .
F4A F 0.1877(3) 0.5551(4) -0.0138(3) 0.116(2) Uani 1 1 d U . .
F5A F 0.2151(3) 0.5863(3) 0.0806(3) 0.0913(16) Uani 1 1 d U . .
F6A F 0.2907(3) 0.5585(4) 0.0028(2) 0.0893(16) Uani 1 1 d U . .
P1B P 0.0000 0.6760(2) 0.2500 0.0878(12) Uani 1 2 d SD . .
F1B F 0.0262(5) 0.6872(7) 0.2012(4) 0.079(3) Uani 0.50 1 d PDU B -1
F2B F -0.0212(10) 0.6622(13) 0.3001(7) 0.238(16) Uani 0.50 1 d PDU C -1
F3B F -0.054(3) 0.739(4) 0.223(3) 0.080(11) Uani 0.096(11) 1 d PDU C -1
F4B F 0.053(3) 0.611(4) 0.277(3) 0.102(12) Uani 0.096(11) 1 d PDU C -1
F5B F -0.047(4) 0.611(4) 0.212(2) 0.139(14) Uani 0.096(11) 1 d PDU C -1
F6B F 0.051(4) 0.738(4) 0.287(2) 0.093(9) Uani 0.096(11) 1 d PDU C -1
F3B' F -0.0200(7) 0.7630(5) 0.2428(7) 0.082(4) Uani 0.404(11) 1 d PDU C -2
F4B' F 0.0371(9) 0.5961(7) 0.2622(9) 0.131(7) Uani 0.404(11) 1 d PDU C -2
F5B' F -0.0629(7) 0.6440(13) 0.2023(7) 0.151(8) Uani 0.404(11) 1 d PDU C -2
F6B' F 0.0688(5) 0.7081(10) 0.2985(6) 0.088(4) Uani 0.404(11) 1 d PDU C -2
P1C P 0.0000 -0.12542(15) -0.2500 0.0477(6) Uani 1 2 d SD . .
F1C F 0.0722(4) -0.1110(7) -0.2072(5) 0.062(3) Uani 0.50 1 d PDU D -1
F2C F -0.0726(4) -0.1383(8) -0.2943(6) 0.078(4) Uani 0.50 1 d PDU D -1
F3C F -0.0120(6) -0.0355(4) -0.2497(7) 0.077(3) Uani 0.50 1 d PDU D -1
F4C F 0.0113(6) -0.2118(5) -0.2641(6) 0.102(4) Uani 0.50 1 d PDU D -1
F5C F 0.0163(5) -0.1048(6) -0.3052(3) 0.057(2) Uani 0.50 1 d PDU D -1
F6C F -0.0167(6) -0.1453(7) -0.1997(4) 0.079(3) Uani 0.50 1 d PDU D -1
Cl1 Cl 0.08269(11) 0.33280(12) 0.00196(8) 0.0669(5) Uani 1 1 d . E -1
O1 O 0.1373(2) 0.4363(3) 0.0995(2) 0.0580(13) Uani 1 1 d . F -1
H1OA H 0.1198 0.4036 0.0726 0.087 Uiso 1 1 d R F -1
H1OB H 0.1452 0.4826 0.0939 0.087 Uiso 1 1 d R F -1
O1W O 0.0716(6) 0.5671(11) 0.0464(6) 0.092(6) Uani 0.387(12) 1 d P G 1
H1WA H 0.0665 0.5623 0.0839 0.138 Uiso 0.387(12) 1 d PRD G 1
H1WB H 0.0407 0.5265 0.0335 0.138 Uiso 0.387(12) 1 d PR G 1
O2W O 0.028(2) 0.637(3) 0.1058(16) 0.071(18) Uani 0.113(12) 1 d P G 2
H2WA H -0.0061 0.6302 0.1193 0.107 Uiso 0.113(12) 1 d PR G 2
H2WB H 0.0346 0.5778 0.0922 0.107 Uiso 0.113(12) 1 d PR G 2

loop_
_atom_site_aniso_label
_atom_site_aniso_U_11
_atom_site_aniso_U_22
_atom_site_aniso_U_33
_atom_site_aniso_U_23
_atom_site_aniso_U_13
_atom_site_aniso_U_12
C1 0.042(3) 0.053(4) 0.042(3) -0.003(3) 0.024(3) -0.008(3)
N1 0.039(3) 0.047(3) 0.040(3) -0.012(2) 0.021(2) -0.013(2)
Ru1 0.0452(3) 0.0407(3) 0.0378(3) -0.0107(2) 0.0260(2) -0.0144(2)
C2 0.047(4) 0.069(5) 0.039(3) -0.007(3) 0.021(3) -0.008(3)
N2 0.033(2) 0.038(3) 0.038(3) -0.010(2) 0.021(2) -0.007(2)
Ru2 0.0342(3) 0.0560(3) 0.0343(3) -0.0106(2) 0.0150(2) -0.0085(2)
C3 0.058(4) 0.071(5) 0.039(3) -0.018(3) 0.025(3) -0.010(4)
N3 0.038(3) 0.047(3) 0.038(3) -0.014(2) 0.022(2) -0.017(2)
C4 0.044(4) 0.049(4) 0.052(4) -0.012(3) 0.025(3) -0.008(3)
N4 0.040(3) 0.058(3) 0.033(3) -0.015(2) 0.022(2) -0.015(2)
C5 0.031(3) 0.047(3) 0.044(3) -0.011(3) 0.020(3) -0.007(3)
N5 0.034(3) 0.056(3) 0.038(3) -0.016(2) 0.019(2) -0.010(2)
C6 0.030(3) 0.046(3) 0.042(3) -0.008(3) 0.019(3) -0.007(2)
N6 0.033(3) 0.063(4) 0.054(3) -0.015(3) 0.017(3) -0.003(3)
C7 0.038(3) 0.046(3) 0.052(4) -0.014(3) 0.022(3) -0.010(3)
N7 0.057(3) 0.055(3) 0.034(3) -0.015(2) 0.032(3) -0.027(3)
C8 0.039(3) 0.047(4) 0.056(4) -0.002(3) 0.022(3) -0.004(3)
N8 0.045(3) 0.035(3) 0.041(3) -0.008(2) 0.023(2) -0.002(2)
C9 0.035(3) 0.057(4) 0.042(3) 0.003(3) 0.019(3) -0.005(3)
N9 0.036(3) 0.043(3) 0.027(2) -0.010(2) 0.015(2) -0.010(2)
C10 0.031(3) 0.050(3) 0.039(3) -0.007(3) 0.019(3) -0.011(3)
N10 0.041(3) 0.065(4) 0.050(3) -0.015(3) 0.020(3) -0.008(3)
C11 0.034(3) 0.051(4) 0.042(3) -0.015(3) 0.022(3) -0.015(3)
C12 0.035(3) 0.054(4) 0.036(3) -0.004(3) 0.019(3) -0.013(3)
C13 0.033(3) 0.064(4) 0.034(3) -0.012(3) 0.019(3) -0.011(3)
C14 0.037(3) 0.063(4) 0.034(3) -0.013(3) 0.019(3) -0.010(3)
C15 0.046(4) 0.075(5) 0.040(3) -0.007(3) 0.023(3) -0.010(3)
C16 0.044(4) 0.109(7) 0.026(3) -0.014(4) 0.014(3) -0.007(4)
C17 0.052(4) 0.081(6) 0.047(4) -0.029(4) 0.025(3) -0.016(4)
C18 0.039(3) 0.067(4) 0.038(3) -0.022(3) 0.021(3) -0.010(3)
C19 0.034(3) 0.069(5) 0.059(4) -0.026(4) 0.026(3) -0.013(3)
C20 0.056(5) 0.078(6) 0.081(6) -0.030(5) 0.041(4) -0.007(4)
C21 0.067(6) 0.060(5) 0.120(9) -0.030(5) 0.052(6) -0.002(4)
C22 0.057(5) 0.060(5) 0.119(8) -0.021(5) 0.047(5) -0.005(4)
C23 0.042(4) 0.057(4) 0.078(5) -0.004(4) 0.028(4) -0.001(3)
C24 0.044(4) 0.071(5) 0.036(3) -0.010(3) 0.022(3) -0.020(3)
C25 0.049(4) 0.082(5) 0.044(4) -0.010(4) 0.027(3) -0.012(4)
C26 0.050(4) 0.109(7) 0.054(4) -0.017(4) 0.032(4) -0.027(4)
C27 0.061(5) 0.085(6) 0.052(4) -0.023(4) 0.032(4) -0.038(4)
C28 0.059(4) 0.072(5) 0.039(3) -0.015(3) 0.028(3) -0.025(4)
C29 0.046(3) 0.037(3) 0.038(3) -0.006(2) 0.019(3) -0.003(3)
C30 0.045(4) 0.054(4) 0.044(3) -0.008(3) 0.024(3) -0.003(3)
C31 0.051(4) 0.067(5) 0.064(5) 0.006(4) 0.031(4) 0.018(4)
C32 0.061(5) 0.070(5) 0.059(5) 0.011(4) 0.025(4) 0.022(4)
C33 0.062(4) 0.054(4) 0.052(4) 0.009(3) 0.031(4) 0.009(3)
C34 0.044(3) 0.039(3) 0.041(3) -0.009(3) 0.026(3) -0.013(3)
C35 0.037(3) 0.044(3) 0.045(3) 0.007(3) 0.019(3) 0.003(3)
C36 0.039(3) 0.047(3) 0.037(3) -0.002(3) 0.019(3) -0.009(3)
C37 0.048(4) 0.045(3) 0.040(3) 0.006(3) 0.025(3) -0.002(3)
C38 0.046(4) 0.050(4) 0.037(3) 0.008(3) 0.023(3) 0.004(3)
C39' 0.049(7) 0.104(12) 0.058(8) -0.038(8) 0.026(6) -0.012(7)
C39 0.042(9) 0.072(12) 0.048(9) -0.019(8) 0.016(7) -0.016(8)
C40' 0.058(9) 0.126(15) 0.079(11) -0.033(10) 0.043(8) -0.025(9)
C40 0.041(9) 0.068(12) 0.073(12) -0.019(10) 0.030(9) -0.007(8)
C41 0.042(5) 0.131(9) 0.076(6) -0.015(6) 0.019(4) 0.007(5)
C42' 0.057(10) 0.126(18) 0.111(16) 0.012(13) 0.019(10) -0.010(11)
C42 0.036(9) 0.086(15) 0.060(11) -0.036(10) -0.001(8) 0.001(9)
C43' 0.042(8) 0.124(17) 0.097(13) 0.002(12) 0.004(8) -0.008(9)
C43 0.029(8) 0.060(10) 0.063(11) -0.016(8) 0.017(7) -0.001(7)
P1A 0.0539(11) 0.0726(13) 0.0366(9) 0.0163(9) 0.0147(8) 0.0090(9)
F1A 0.091(3) 0.066(2) 0.047(2) -0.0053(19) 0.021(2) -0.008(2)
F2A 0.083(3) 0.084(3) 0.086(3) 0.039(2) 0.043(2) 0.025(2)
F3A 0.076(3) 0.062(2) 0.062(2) 0.007(2) 0.011(2) 0.003(2)
F4A 0.096(4) 0.132(4) 0.087(3) 0.027(3) 0.007(3) -0.008(3)
F5A 0.106(3) 0.095(3) 0.100(3) 0.030(3) 0.070(3) 0.025(3)
F6A 0.112(4) 0.103(3) 0.068(3) 0.007(2) 0.053(3) 0.013(3)
P1B 0.077(2) 0.0566(18) 0.152(4) 0.000 0.070(3) 0.000
F1B 0.081(5) 0.087(5) 0.090(5) -0.015(4) 0.056(4) 0.013(4)
F2B 0.239(17) 0.243(17) 0.241(17) 0.010(5) 0.110(8) -0.007(5)
F3B 0.081(12) 0.078(12) 0.082(12) -0.001(5) 0.035(6) 0.003(5)
F4B 0.099(13) 0.102(13) 0.104(13) -0.004(5) 0.041(7) 0.003(5)
F5B 0.137(14) 0.138(14) 0.139(14) 0.002(5) 0.057(7) -0.003(5)
F6B 0.093(9) 0.089(10) 0.094(9) 0.000(5) 0.039(5) 0.000(5)
F3B' 0.084(6) 0.078(5) 0.080(5) -0.005(4) 0.032(5) 0.021(4)
F4B' 0.124(8) 0.118(8) 0.140(8) -0.005(5) 0.046(5) 0.012(5)
F5B' 0.141(9) 0.150(9) 0.156(9) 0.000(5) 0.058(5) -0.007(5)
F6B' 0.080(6) 0.088(6) 0.094(6) 0.001(4) 0.036(4) 0.011(4)
P1C 0.0358(12) 0.0566(14) 0.0501(14) 0.000 0.0176(11) 0.000
F1C 0.048(4) 0.069(5) 0.066(5) -0.002(4) 0.022(3) -0.012(3)
F2C 0.066(6) 0.091(6) 0.077(6) -0.005(4) 0.030(4) -0.004(4)
F3C 0.086(6) 0.075(4) 0.074(4) -0.006(4) 0.037(4) 0.022(4)
F4C 0.110(6) 0.088(5) 0.112(6) -0.003(4) 0.050(4) -0.003(4)
F5C 0.067(4) 0.063(4) 0.050(4) -0.010(3) 0.034(3) 0.013(4)
F6C 0.080(5) 0.092(5) 0.080(5) 0.023(4) 0.048(4) -0.012(4)
Cl1 0.0969(15) 0.0577(11) 0.0525(10) -0.0070(8) 0.0377(10) -0.0235(10)
O1 0.055(3) 0.067(3) 0.046(3) -0.004(2) 0.016(2) -0.011(2)
O1W 0.087(12) 0.103(14) 0.068(11) 0.024(9) 0.016(9) 0.041(10)
O2W 0.05(3) 0.11(4) 0.02(2) 0.02(2) -0.012(18) 0.01(3)

loop_
_atom_type_symbol
_atom_type_description
_atom_type_scat_dispersion_real
_atom_type_scat_dispersion_imag
_atom_type_scat_source
C C 0.0033 0.0016 'International Tables Vol C Tables 4.2.6.8 and 6.1.1.4'
H H 0.0000 0.0000 'International Tables Vol C Tables 4.2.6.8 and 6.1.1.4'
N N 0.0061 0.0033 'International Tables Vol C Tables 4.2.6.8 and 6.1.1.4'
F F 0.0171 0.0103 'International Tables Vol C Tables 4.2.6.8 and 6.1.1.4'
P P 0.1023 0.0942 'International Tables Vol C Tables 4.2.6.8 and 6.1.1.4'
Cl Cl 0.1484 0.1585 'International Tables Vol C Tables 4.2.6.8 and 6.1.1.4'
Ru Ru -1.2594 0.8363 'International Tables Vol C Tables 4.2.6.8 and 6.1.1.4'
O O 0.0106 0.0060 'International Tables Vol C Tables 4.2.6.8 and 6.1.1.4'

loop_
_geom_angle_atom_site_label_1
_geom_angle_atom_site_label_2
_geom_angle_atom_site_label_3
_geom_angle
_geom_angle_site_symmetry_1
_geom_angle_site_symmetry_3
N1 C1 C2 123.2(7) . .
C1 N1 C5 118.2(5) . .
C1 N1 Ru1 128.2(4) . .
C5 N1 Ru1 113.6(4) . .
N2 Ru1 N1 79.7(2) . .
N2 Ru1 N3 78.9(2) . .
N1 Ru1 N3 158.6(2) . .
N2 Ru1 N7 90.8(2) . .
N1 Ru1 N7 92.36(19) . .
N3 Ru1 N7 87.14(18) . .
N2 Ru1 N8 92.53(19) . .
N1 Ru1 N8 89.87(19) . .
N3 Ru1 N8 91.87(19) . .
N7 Ru1 N8 176.3(2) . .
N2 Ru1 Cl1 173.09(14) . .
N1 Ru1 Cl1 93.39(16) . .
N3 Ru1 Cl1 108.02(15) . .
N7 Ru1 Cl1 89.64(16) . .
N8 Ru1 Cl1 87.26(15) . .
C1 C2 C3 118.6(7) . .
C10 N2 C6 120.2(5) . .
C10 N2 Ru1 120.5(4) . .
C6 N2 Ru1 119.2(4) . .
N5 Ru2 N6 80.7(2) . .
N5 Ru2 N4 79.3(2) . .
N6 Ru2 N4 159.9(2) . .
N5 Ru2 N10 94.0(2) . .
N6 Ru2 N10 90.2(2) . .
N4 Ru2 N10 90.3(2) . .
N5 Ru2 N9 89.91(19) . .
N6 Ru2 N9 87.62(19) . .
N4 Ru2 N9 93.29(19) . .
N10 Ru2 N9 175.1(2) . .
N5 Ru2 O1 175.1(2) . .
N6 Ru2 O1 94.7(2) . .
N4 Ru2 O1 105.3(2) . .
N10 Ru2 O1 87.6(2) . .
N9 Ru2 O1 88.22(18) . .
C4 C3 C2 119.6(6) . .
N4 N3 C11 107.7(5) . .
N4 N3 Ru1 140.8(4) . .
C11 N3 Ru1 111.4(4) . .
C3 C4 C5 119.5(7) . .
N3 N4 C13 107.2(5) . .
N3 N4 Ru2 141.0(4) . .
C13 N4 Ru2 111.7(4) . .
N1 C5 C4 120.8(6) . .
N1 C5 C6 115.7(5) . .
C4 C5 C6 123.4(6) . .
C14 N5 C18 121.8(6) . .
C14 N5 Ru2 120.6(4) . .
C18 N5 Ru2 117.5(5) . .
C7 C6 N2 121.2(6) . .
C7 C6 C5 127.1(6) . .
N2 C6 C5 111.7(5) . .
C23 N6 C19 119.3(6) . .
C23 N6 Ru2 128.3(5) . .
C19 N6 Ru2 112.4(5) . .
C6 C7 C8 118.7(6) . .
C24 N7 C28 119.5(6) . .
C24 N7 Ru1 122.9(4) . .
C28 N7 Ru1 117.5(5) . .
C9 C8 C7 120.2(6) . .
C29 N8 C33 117.7(6) . .
C29 N8 Ru1 121.8(4) . .
C33 N8 Ru1 120.5(4) . .
C8 C9 C10 119.6(6) . .
C34 N9 C38 118.0(5) . .
C34 N9 Ru2 122.7(4) . .
C38 N9 Ru2 119.1(4) . .
N2 C10 C9 120.1(6) . .
N2 C10 C11 111.1(6) . .
C9 C10 C11 128.9(6) . .
C43 N10 C39' 82.1(11) . .
C43 N10 C43' 63.9(11) . .
C39' N10 C43' 119.7(11) . .
C43 N10 C39 118.7(11) . .
C39' N10 C39 73.9(10) . .
C43' N10 C39 80.8(13) . .
C43 N10 Ru2 120.1(8) . .
C39' N10 Ru2 121.7(8) . .
C43' N10 Ru2 118.4(9) . .
C39 N10 Ru2 120.6(8) . .
N3 C11 C12 110.8(5) . .
N3 C11 C10 118.1(5) . .
C12 C11 C10 131.1(6) . .
C13 C12 C11 103.1(6) . .
N4 C13 C12 111.1(5) . .
N4 C13 C14 116.6(6) . .
C12 C13 C14 132.3(6) . .
N5 C14 C15 122.1(6) . .
N5 C14 C13 111.8(6) . .
C15 C14 C13 126.2(7) . .
C14 C15 C16 116.0(7) . .
C17 C16 C15 120.9(7) . .
C16 C17 C18 120.2(6) . .
N5 C18 C17 119.1(7) . .
N5 C18 C19 113.2(6) . .
C17 C18 C19 127.7(6) . .
N6 C19 C20 119.2(8) . .
N6 C19 C18 116.0(6) . .
C20 C19 C18 124.7(7) . .
C21 C20 C19 119.9(9) . .
C22 C21 C20 120.0(8) . .
C21 C22 C23 118.8(10) . .
N6 C23 C22 122.9(8) . .
N7 C24 C25 121.9(6) . .
C24 C25 C26 119.0(7) . .
C25 C26 C27 118.6(7) . .
C28 C27 C26 119.2(7) . .
N7 C28 C27 121.7(7) . .
N8 C29 C30 122.9(6) . .
C31 C30 C29 119.4(6) . .
C32 C31 C30 118.8(7) . .
C31 C32 C33 118.2(7) . .
N8 C33 C32 123.0(7) . .
N9 C34 C35 124.1(5) . .
C36 C35 C34 117.6(6) . .
C37 C36 C35 118.2(6) . .
C38 C37 C36 119.7(6) . .
N9 C38 C37 122.4(6) . .
N10 C39' C40' 120.0(16) . .
C40 C39 N10 121.1(15) . .
C39' C40' C41 117.0(15) . .
C39 C40 C41 118.5(15) . .
C42' C41 C42 63.2(14) . .
C42' C41 C40 82.1(14) . .
C42 C41 C40 117.2(12) . .
C42' C41 C40' 120.3(13) . .
C42 C41 C40' 81.2(13) . .
C40 C41 C40' 73.4(11) . .
C41 C42' C43' 120(2) . .
C41 C42 C43 120.5(16) . .
N10 C43' C42' 122.1(18) . .
N10 C43 C42 123.5(16) . .
F4A P1A F3A 177.9(4) . .
F4A P1A F5A 92.8(4) . .
F3A P1A F5A 89.3(3) . .
F4A P1A F1A 90.1(3) . .
F3A P1A F1A 90.0(3) . .
F5A P1A F1A 90.1(3) . .
F4A P1A F2A 90.1(3) . .
F3A P1A F2A 89.8(3) . .
F5A P1A F2A 89.7(3) . .
F1A P1A F2A 179.7(3) . .
F4A P1A F6A 89.1(4) . .
F3A P1A F6A 88.8(3) . .
F5A P1A F6A 178.0(4) . .
F1A P1A F6A 90.5(3) . .
F2A P1A F6A 89.7(3) . .
F5B' P1B F5B' 138.0(18) . 2
F5B' P1B F3B' 124.6(12) . 2
F5B' P1B F3B' 97.0(9) 2 2
F5B' P1B F3B' 97.0(9) . .
F5B' P1B F3B' 124.6(12) 2 .
F3B' P1B F3B' 30.9(11) 2 .
F5B' P1B F2B 79.2(11) . 2
F5B' P1B F2B 94.5(10) 2 2
F3B' P1B F2B 93.7(9) 2 2
F3B' P1B F2B 103.2(11) . 2
F5B' P1B F2B 94.5(10) . .
F5B' P1B F2B 79.2(11) 2 .
F3B' P1B F2B 103.2(11) 2 .
F3B' P1B F2B 93.7(9) . .
F2B P1B F2B 162.5(17) 2 .
F5B' P1B F3B 153(4) . 2
F5B' P1B F3B 67(4) 2 2
F3B' P1B F3B 31(4) 2 2
F3B' P1B F3B 61(4) . 2
F2B P1B F3B 90.3(12) 2 2
F2B P1B F3B 101.9(16) . 2
F5B' P1B F3B 67(4) . .
F5B' P1B F3B 153(4) 2 .
F3B' P1B F3B 61(4) 2 .
F3B' P1B F3B 31(4) . .
F2B P1B F3B 101.9(16) 2 .
F2B P1B F3B 90.3(12) . .
F3B P1B F3B 92(8) 2 .
F5B' P1B F6B 64(4) . 2
F5B' P1B F6B 158(4) 2 2
F3B' P1B F6B 61(4) 2 2
F3B' P1B F6B 33(4) . 2
F2B P1B F6B 90.8(13) 2 2
F2B P1B F6B 101.2(16) . 2
F3B P1B F6B 91.9(14) 2 2
F3B P1B F6B 11.1(19) . 2
F5B' P1B F6B 158(4) . .
F5B' P1B F6B 64(4) 2 .
F3B' P1B F6B 33(4) 2 .
F3B' P1B F6B 61(4) . .
F2B P1B F6B 101.2(16) 2 .
F2B P1B F6B 90.8(13) . .
F3B P1B F6B 11.1(19) 2 .
F3B P1B F6B 91.9(14) . .
F6B P1B F6B 94(8) 2 .
F5B' P1B F5B 25(4) . .
F5B' P1B F5B 113(4) 2 .
F3B' P1B F5B 148(4) 2 .
F3B' P1B F5B 122(4) . .
F2B P1B F5B 75.5(17) 2 .
F2B P1B F5B 91.8(13) . .
F3B P1B F5B 166(2) 2 .
F3B P1B F5B 91.3(15) . .
F6B P1B F5B 89(8) 2 .
F6B P1B F5B 175.8(17) . .
F5B' P1B F5B 113(4) . 2
F5B' P1B F5B 25(4) 2 2
F3B' P1B F5B 122(4) 2 2
F3B' P1B F5B 148(4) . 2
F2B P1B F5B 91.8(13) 2 2
F2B P1B F5B 75.5(17) . 2
F3B P1B F5B 91.3(15) 2 2
F3B P1B F5B 166(2) . 2
F6B P1B F5B 175.8(17) 2 2
F6B P1B F5B 89(8) . 2
F5B P1B F5B 89(8) . 2
F6C P1C F6C 153.9(10) . 2_554
F6C P1C F1C 93.0(7) . 2_554
F6C P1C F1C 91.1(7) 2_554 2_554
F6C P1C F1C 91.1(7) . .
F6C P1C F1C 93.0(7) 2_554 .
F1C P1C F1C 161.7(9) 2_554 .
F6C P1C F3C 96.4(7) . .
F6C P1C F3C 109.4(7) 2_554 .
F1C P1C F3C 73.2(7) 2_554 .
F1C P1C F3C 88.6(7) . .
F6C P1C F3C 109.4(7) . 2_554
F6C P1C F3C 96.4(7) 2_554 2_554
F1C P1C F3C 88.6(7) 2_554 2_554
F1C P1C F3C 73.2(7) . 2_554
F3C P1C F3C 20.4(8) . 2_554
F6C P1C F4C 58.2(6) . 2_554
F6C P1C F4C 95.8(7) 2_554 2_554
F1C P1C F4C 94.7(7) 2_554 2_554
F1C P1C F4C 102.6(7) . 2_554
F3C P1C F4C 151.9(6) . 2_554
F3C P1C F4C 167.3(7) 2_554 2_554
F6C P1C F4C 95.8(7) . .
F6C P1C F4C 58.2(6) 2_554 .
F1C P1C F4C 102.6(7) 2_554 .
F1C P1C F4C 94.7(7) . .
F3C P1C F4C 167.3(7) . .
F3C P1C F4C 151.9(6) 2_554 .
F4C P1C F4C 38.7(8) 2_554 .
F6C P1C F2C 90.3(7) . .
F6C P1C F2C 86.1(7) 2_554 .
F1C P1C F2C 17.3(7) 2_554 .
F1C P1C F2C 178.4(9) . .
F3C P1C F2C 90.5(7) . .
F3C P1C F2C 105.5(8) 2_554 .
F4C P1C F2C 78.8(8) 2_554 .
F4C P1C F2C 85.9(7) . .
F6C P1C F2C 86.1(7) . 2_554
F6C P1C F2C 90.3(7) 2_554 2_554
F1C P1C F2C 178.4(9) 2_554 2_554
F1C P1C F2C 17.3(7) . 2_554
F3C P1C F2C 105.5(8) . 2_554
F3C P1C F2C 90.5(7) 2_554 2_554
F4C P1C F2C 85.9(7) 2_554 2_554
F4C P1C F2C 78.8(8) . 2_554
F2C P1C F2C 163.9(10) . 2_554
F6C P1C F5C 178.7(7) . .
F6C P1C F5C 25.7(5) 2_554 .
F1C P1C F5C 85.8(6) 2_554 .
F1C P1C F5C 90.2(6) . .
F3C P1C F5C 83.9(6) . .
F3C P1C F5C 71.2(6) 2_554 .
F4C P1C F5C 121.3(6) 2_554 .
F4C P1C F5C 83.8(5) . .
F2C P1C F5C 88.4(7) . .
F2C P1C F5C 95.1(7) 2_554 .
F6C P1C F5C 25.7(5) . 2_554
F6C P1C F5C 178.7(7) 2_554 2_554
F1C P1C F5C 90.2(6) 2_554 2_554
F1C P1C F5C 85.8(6) . 2_554
F3C P1C F5C 71.2(6) . 2_554
F3C P1C F5C 83.9(6) 2_554 2_554
F4C P1C F5C 83.8(5) 2_554 2_554
F4C P1C F5C 121.3(6) . 2_554
F2C P1C F5C 95.1(7) . 2_554
F2C P1C F5C 88.4(7) 2_554 2_554
F5C P1C F5C 154.8(7) . 2_554

loop_
_geom_bond_atom_site_label_1
_geom_bond_atom_site_label_2
_geom_bond_distance
_geom_bond_site_symmetry_2
C1 N1 1.349(8) .
C1 C2 1.374(9) .
N1 C5 1.369(8) .
N1 Ru1 2.060(5) .
Ru1 N2 1.960(5) .
Ru1 N3 2.105(5) .
Ru1 N7 2.108(5) .
Ru1 N8 2.111(5) .
Ru1 Cl1 2.469(2) .
C2 C3 1.382(11) .
N2 C10 1.357(8) .
N2 C6 1.373(7) .
Ru2 N5 1.954(5) .
Ru2 N6 2.055(6) .
Ru2 N4 2.089(6) .
Ru2 N10 2.099(6) .
Ru2 N9 2.103(5) .
Ru2 O1 2.174(5) .
C3 C4 1.380(10) .
N3 N4 1.357(7) .
N3 C11 1.363(8) .
C4 C5 1.394(9) .
N4 C13 1.378(8) .
C5 C6 1.476(9) .
N5 C14 1.339(9) .
N5 C18 1.366(8) .
C6 C7 1.365(9) .
N6 C23 1.336(10) .
N6 C19 1.369(9) .
C7 C8 1.395(10) .
N7 C24 1.332(9) .
N7 C28 1.338(8) .
C8 C9 1.377(9) .
N8 C29 1.324(8) .
N8 C33 1.348(9) .
C9 C10 1.386(9) .
N9 C34 1.299(8) .
N9 C38 1.348(8) .
C10 C11 1.455(8) .
N10 C43 1.264(18) .
N10 C39' 1.348(17) .
N10 C43' 1.35(2) .
N10 C39 1.386(18) .
C11 C12 1.402(8) .
C12 C13 1.380(9) .
C13 C14 1.468(8) .
C14 C15 1.392(9) .
C15 C16 1.424(10) .
C16 C17 1.375(12) .
C17 C18 1.375(10) .
C18 C19 1.456(11) .
C19 C20 1.406(10) .
C20 C21 1.375(14) .
C21 C22 1.357(14) .
C22 C23 1.379(11) .
C24 C25 1.375(9) .
C25 C26 1.383(11) .
C26 C27 1.386(12) .
C27 C28 1.370(10) .
C29 C30 1.382(9) .
C30 C31 1.379(10) .
C31 C32 1.378(11) .
C32 C33 1.390(10) .
C34 C35 1.400(8) .
C35 C36 1.395(8) .
C36 C37 1.376(9) .
C37 C38 1.375(9) .
C39' C40' 1.401(19) .
C39 C40 1.36(2) .
C40' C41 1.48(2) .
C40 C41 1.41(2) .
C41 C42' 1.26(2) .
C41 C42 1.35(2) .
C42' C43' 1.39(2) .
C42 C43 1.37(2) .
P1A F4A 1.573(6) .
P1A F3A 1.575(5) .
P1A F5A 1.586(5) .
P1A F1A 1.592(5) .
P1A F2A 1.595(5) .
P1A F6A 1.603(5) .
P1B F5B' 1.549(9) .
P1B F5B' 1.549(9) 2
P1B F3B' 1.568(8) 2
P1B F3B' 1.568(8) .
P1B F2B 1.570(9) 2
P1B F2B 1.570(9) .
P1B F3B 1.573(10) 2
P1B F3B 1.573(10) .
P1B F6B 1.584(10) 2
P1B F6B 1.584(10) .
P1B F5B 1.586(10) .
P1B F5B 1.586(10) 2
P1C F6C 1.529(7) .
P1C F6C 1.529(7) 2_554
P1C F1C 1.577(7) 2_554
P1C F1C 1.577(7) .
P1C F3C 1.587(7) .
P1C F3C 1.587(7) 2_554
P1C F4C 1.590(8) 2_554
P1C F4C 1.590(8) .
P1C F2C 1.591(8) .
P1C F2C 1.591(8) 2_554
P1C F5C 1.646(7) .
P1C F5C 1.646(7) 2_554

loop_
_geom_torsion_atom_site_label_1
_geom_torsion_atom_site_label_2
_geom_torsion_atom_site_label_3
_geom_torsion_atom_site_label_4
_geom_torsion
C2 C1 N1 C5 -2.5(9)
C2 C1 N1 Ru1 175.5(5)
C1 N1 Ru1 N2 179.7(5)
C5 N1 Ru1 N2 -2.2(4)
C1 N1 Ru1 N3 -178.1(5)
C5 N1 Ru1 N3 0.0(8)
C1 N1 Ru1 N7 -90.0(5)
C5 N1 Ru1 N7 88.1(4)
C1 N1 Ru1 N8 87.1(5)
C5 N1 Ru1 N8 -94.8(4)
C1 N1 Ru1 Cl1 -0.2(5)
C5 N1 Ru1 Cl1 177.9(4)
N1 C1 C2 C3 1.4(10)
N1 Ru1 N2 C10 -179.9(4)
N3 Ru1 N2 C10 0.9(4)
N7 Ru1 N2 C10 87.8(4)
N8 Ru1 N2 C10 -90.5(4)
Cl1 Ru1 N2 C10 -179(36)
N1 Ru1 N2 C6 1.9(4)
N3 Ru1 N2 C6 -177.3(4)
N7 Ru1 N2 C6 -90.3(4)
N8 Ru1 N2 C6 91.3(4)
Cl1 Ru1 N2 C6 3.2(15)
C1 C2 C3 C4 0.5(10)
N2 Ru1 N3 N4 -177.2(6)
N1 Ru1 N3 N4 -179.4(5)
N7 Ru1 N3 N4 91.5(6)
N8 Ru1 N3 N4 -84.9(6)
Cl1 Ru1 N3 N4 2.8(6)
N2 Ru1 N3 C11 -2.4(4)
N1 Ru1 N3 C11 -4.6(8)
N7 Ru1 N3 C11 -93.8(4)
N8 Ru1 N3 C11 89.8(4)
Cl1 Ru1 N3 C11 177.6(4)
C2 C3 C4 C5 -1.1(10)
C11 N3 N4 C13 -1.3(6)
Ru1 N3 N4 C13 173.6(5)
C11 N3 N4 Ru2 178.4(5)
Ru1 N3 N4 Ru2 -6.7(10)
N5 Ru2 N4 N3 178.9(6)
N6 Ru2 N4 N3 176.2(6)
N10 Ru2 N4 N3 84.9(6)
N9 Ru2 N4 N3 -91.8(6)
O1 Ru2 N4 N3 -2.7(7)
N5 Ru2 N4 C13 -1.4(4)
N6 Ru2 N4 C13 -4.2(8)
N10 Ru2 N4 C13 -95.5(4)
N9 Ru2 N4 C13 87.9(4)
O1 Ru2 N4 C13 176.9(4)
C1 N1 C5 C4 1.8(8)
Ru1 N1 C5 C4 -176.5(4)
C1 N1 C5 C6 -179.4(5)
Ru1 N1 C5 C6 2.2(6)
C3 C4 C5 N1 0.0(9)
C3 C4 C5 C6 -178.7(6)
N6 Ru2 N5 C14 -179.1(5)
N4 Ru2 N5 C14 1.8(5)
N10 Ru2 N5 C14 91.4(5)
N9 Ru2 N5 C14 -91.5(5)
O1 Ru2 N5 C14 -159(2)
N6 Ru2 N5 C18 -3.3(4)
N4 Ru2 N5 C18 177.7(5)
N10 Ru2 N5 C18 -92.8(5)
N9 Ru2 N5 C18 84.3(4)
O1 Ru2 N5 C18 17(3)
C10 N2 C6 C7 0.6(8)
Ru1 N2 C6 C7 178.8(4)
C10 N2 C6 C5 -179.4(5)
Ru1 N2 C6 C5 -1.2(6)
N1 C5 C6 C7 179.2(6)
C4 C5 C6 C7 -2.1(10)
N1 C5 C6 N2 -0.8(7)
C4 C5 C6 N2 178.0(5)
N5 Ru2 N6 C23 -176.9(6)
N4 Ru2 N6 C23 -174.1(5)
N10 Ru2 N6 C23 -82.8(6)
N9 Ru2 N6 C23 92.8(6)
O1 Ru2 N6 C23 4.8(6)
N5 Ru2 N6 C19 1.0(4)
N4 Ru2 N6 C19 3.8(9)
N10 Ru2 N6 C19 95.1(4)
N9 Ru2 N6 C19 -89.3(4)
O1 Ru2 N6 C19 -177.3(4)
N2 C6 C7 C8 -0.3(9)
C5 C6 C7 C8 179.8(6)
N2 Ru1 N7 C24 46.8(5)
N1 Ru1 N7 C24 -32.9(5)
N3 Ru1 N7 C24 125.6(5)
N8 Ru1 N7 C24 -160(3)
Cl1 Ru1 N7 C24 -126.3(5)
N2 Ru1 N7 C28 -133.8(5)
N1 Ru1 N7 C28 146.4(5)
N3 Ru1 N7 C28 -55.0(5)
N8 Ru1 N7 C28 20(3)
Cl1 Ru1 N7 C28 53.1(5)
C6 C7 C8 C9 0.3(9)
N2 Ru1 N8 C29 49.1(5)
N1 Ru1 N8 C29 128.8(5)
N3 Ru1 N8 C29 -29.9(5)
N7 Ru1 N8 C29 -104(3)
Cl1 Ru1 N8 C29 -137.8(4)
N2 Ru1 N8 C33 -131.4(5)
N1 Ru1 N8 C33 -51.7(5)
N3 Ru1 N8 C33 149.6(5)
N7 Ru1 N8 C33 75(3)
Cl1 Ru1 N8 C33 41.7(5)
C7 C8 C9 C10 -0.7(9)
N5 Ru2 N9 C34 37.8(5)
N6 Ru2 N9 C34 118.5(5)
N4 Ru2 N9 C34 -41.4(4)
N10 Ru2 N9 C34 -178(31)
O1 Ru2 N9 C34 -146.7(5)
N5 Ru2 N9 C38 -136.8(4)
N6 Ru2 N9 C38 -56.1(5)
N4 Ru2 N9 C38 144.0(4)
N10 Ru2 N9 C38 7(3)
O1 Ru2 N9 C38 38.8(4)
C6 N2 C10 C9 -1.0(8)
Ru1 N2 C10 C9 -179.2(4)
C6 N2 C10 C11 178.8(5)
Ru1 N2 C10 C11 0.7(6)
C8 C9 C10 N2 1.1(9)
C8 C9 C10 C11 -178.8(6)
N5 Ru2 N10 C43 -143.0(11)
N6 Ru2 N10 C43 136.3(11)
N4 Ru2 N10 C43 -63.8(11)
N9 Ru2 N10 C43 73(3)
O1 Ru2 N10 C43 41.5(11)
N5 Ru2 N10 C39' -43.1(7)
N6 Ru2 N10 C39' -123.8(7)
N4 Ru2 N10 C39' 36.1(7)
N9 Ru2 N10 C39' 173(2)
O1 Ru2 N10 C39' 141.4(7)
N5 Ru2 N10 C43' 142.3(11)
N6 Ru2 N10 C43' 61.6(11)
N4 Ru2 N10 C43' -138.5(11)
N9 Ru2 N10 C43' -2(3)
O1 Ru2 N10 C43' -33.2(11)
N5 Ru2 N10 C39 46.1(11)
N6 Ru2 N10 C39 -34.6(11)
N4 Ru2 N10 C39 125.3(11)
N9 Ru2 N10 C39 -98(3)
O1 Ru2 N10 C39 -129.3(11)
N4 N3 C11 C12 0.5(7)
Ru1 N3 C11 C12 -176.0(4)
N4 N3 C11 C10 -179.9(5)
Ru1 N3 C11 C10 3.6(6)
N2 C10 C11 N3 -2.9(7)
C9 C10 C11 N3 176.9(6)
N2 C10 C11 C12 176.6(6)
C9 C10 C11 C12 -3.6(11)
N3 C11 C12 C13 0.4(7)
C10 C11 C12 C13 -179.1(6)
N3 N4 C13 C12 1.6(7)
Ru2 N4 C13 C12 -178.2(4)
N3 N4 C13 C14 -179.3(5)
Ru2 N4 C13 C14 0.9(6)
C11 C12 C13 N4 -1.2(7)
C11 C12 C13 C14 179.9(6)
C18 N5 C14 C15 1.5(9)
Ru2 N5 C14 C15 177.2(5)
C18 N5 C14 C13 -177.5(5)
Ru2 N5 C14 C13 -1.8(7)
N4 C13 C14 N5 0.5(8)
C12 C13 C14 N5 179.3(6)
N4 C13 C14 C15 -178.5(6)
C12 C13 C14 C15 0.4(11)
N5 C14 C15 C16 -2.5(9)
C13 C14 C15 C16 176.4(6)
C14 C15 C16 C17 1.4(10)
C15 C16 C17 C18 0.6(11)
C14 N5 C18 C17 0.7(9)
Ru2 N5 C18 C17 -175.1(5)
C14 N5 C18 C19 -179.5(5)
Ru2 N5 C18 C19 4.7(7)
C16 C17 C18 N5 -1.7(10)
C16 C17 C18 C19 178.5(7)
C23 N6 C19 C20 1.0(9)
Ru2 N6 C19 C20 -177.1(5)
C23 N6 C19 C18 179.3(6)
Ru2 N6 C19 C18 1.2(7)
N5 C18 C19 N6 -3.8(8)
C17 C18 C19 N6 176.1(6)
N5 C18 C19 C20 174.4(6)
C17 C18 C19 C20 -5.7(11)
N6 C19 C20 C21 0.1(10)
C18 C19 C20 C21 -178.1(7)
C19 C20 C21 C22 -0.9(12)
C20 C21 C22 C23 0.6(13)
C19 N6 C23 C22 -1.3(10)
Ru2 N6 C23 C22 176.5(5)
C21 C22 C23 N6 0.5(12)
C28 N7 C24 C25 1.4(10)
Ru1 N7 C24 C25 -179.3(5)
N7 C24 C25 C26 0.4(11)
C24 C25 C26 C27 -1.9(12)
C25 C26 C27 C28 1.7(12)
C24 N7 C28 C27 -1.6(10)
Ru1 N7 C28 C27 179.0(6)
C26 C27 C28 N7 0.0(12)
C33 N8 C29 C30 0.0(9)
Ru1 N8 C29 C30 179.5(5)
N8 C29 C30 C31 -0.5(10)
C29 C30 C31 C32 0.4(11)
C30 C31 C32 C33 0.2(12)
C29 N8 C33 C32 0.6(10)
Ru1 N8 C33 C32 -178.9(6)
C31 C32 C33 N8 -0.7(12)
C38 N9 C34 C35 -0.9(9)
Ru2 N9 C34 C35 -175.5(5)
N9 C34 C35 C36 0.8(9)
C34 C35 C36 C37 -0.3(9)
C35 C36 C37 C38 0.0(9)
C34 N9 C38 C37 0.5(9)
Ru2 N9 C38 C37 175.3(5)
C36 C37 C38 N9 -0.1(10)
C43 N10 C39' C40' -59.9(14)
C43' N10 C39' C40' -6.0(18)
C39 N10 C39' C40' 63.1(14)
Ru2 N10 C39' C40' 179.5(9)
C43 N10 C39 C40 1(2)
C39' N10 C39 C40 -70.2(19)
C43' N10 C39 C40 54.6(19)
Ru2 N10 C39 C40 172.1(14)
N10 C39' C40' C41 1.9(19)
N10 C39 C40 C41 4(3)
C39 C40 C41 C42' -63(2)
C39 C40 C41 C42 -8(3)
C39 C40 C41 C40' 62.1(18)
C39' C40' C41 C42' 4(2)
C39' C40' C41 C42 56.1(15)
C39' C40' C41 C40 -65.8(14)
C42 C41 C42' C43' -67(2)
C40 C41 C42' C43' 59(2)
C40' C41 C42' C43' -6(3)
C42' C41 C42 C43 72(2)
C40 C41 C42 C43 8(3)
C40' C41 C42 C43 -58(2)
C43 N10 C43' C42' 67(2)
C39' N10 C43' C42' 4(3)
C39 N10 C43' C42' -61(2)
Ru2 N10 C43' C42' 179.2(16)
C41 C42' C43' N10 2(3)
C39' N10 C43 C42 65(2)
C43' N10 C43 C42 -64(2)
C39 N10 C43 C42 -2(3)
Ru2 N10 C43 C42 -173.2(16)
C41 C42 C43 N10 -2(3)
